data_2016241
loop_
_publ_author_name
'Lucjan B. Jerzykiewicz'
'J\'ozef Utko'
'Piotr Sobota'

_publ_section_title
;A pentanuclear bimetallic complex of manganese(II) and aluminium(III) ions:
 tetra-\m~2~-iodido-iodidobis(\m~3~-2-methoxyethanolato)bis(\m~2~-2-methoxyethanolato)dimethyl(tetrahydrofuran-\k<i>O</i>)aluminium(III)tetramanganese(II)
;
_journal_coeditor_code DN3065
_journal_issue 11
_journal_name_full 'Acta Crystallographica Section C'
_journal_page_first m501
_journal_page_last m503
_journal_paper_doi 10.1107/S0108270107046896
_journal_volume 63
_journal_year 2007
_chemical_formula_iupac '[Mn4 Al (C H3)2 (C3 H7 O2)4 I5 (C4 H8 O)]'
_chemical_formula_moiety 'C18 H42 Al I5 Mn4 O9'
_chemical_formula_sum 'C18 H42 Al I5 Mn4 O9'
_chemical_formula_weight 1283.76
_chemical_name_systematic methoxyethanolato)dimethyl(tetrahydrofuran-\kO)aluminium(III)tetramanganese(II)
_space_group_IT_number 14
_symmetry_cell_setting monoclinic
_symmetry_space_group_name_Hall '-P 2ybc'
_symmetry_space_group_name_H-M 'P 1 21/c 1'
_atom_sites_solution_hydrogens geom
_atom_sites_solution_primary direct
_atom_sites_solution_secondary difmap
_audit_creation_method SHELXL-97
_cell_angle_alpha 90.00
_cell_angle_beta 92.26(4)
_cell_angle_gamma 90.00
_cell_formula_units_Z 4
_cell_length_a 7.896(4)
_cell_length_b 14.899(4)
_cell_length_c 31.516(8)
_cell_measurement_reflns_used 4193
_cell_measurement_temperature 100(2)
_cell_measurement_theta_max 26
_cell_measurement_theta_min 3
_cell_volume 3705(2)
_computing_cell_refinement
;
CrysAlis RED (Oxford Diffraction, 2006)
;
_computing_data_collection
;
CrysAlis CCD (Oxford Diffraction, 2006)
;
_computing_data_reduction
;
CrysAlis RED (Oxford Diffraction, 2006)
;
_computing_molecular_graphics 'DIAMOND (Brandenburg,   2007)'
_computing_publication_material
;
SHELXTL (Bruker, 2003)
Platon (Version 1.081; Spek,  2003)
enCIFer (Version 1.2; Allen <i>et al.</i>,  2004)
publCIF (Westrip, 2007)
;
_computing_structure_refinement 'SHELXTL (Bruker, 2003)'
_computing_structure_solution 'SHELXTL (Bruker, 2003)'
_diffrn_ambient_temperature 100(2)
_diffrn_measured_fraction_theta_full 0.998
_diffrn_measured_fraction_theta_max 0.998
_diffrn_measurement_device_type 'Kuma KM-4 CCD \k-axis'
_diffrn_measurement_method \w
_diffrn_radiation_monochromator graphite
_diffrn_radiation_source 'fine-focus sealed tube'
_diffrn_radiation_type MoK\a
_diffrn_radiation_wavelength 0.71073
_diffrn_reflns_av_R_equivalents 0.0495
_diffrn_reflns_av_sigmaI/netI 0.0398
_diffrn_reflns_limit_h_max 10
_diffrn_reflns_limit_h_min -10
_diffrn_reflns_limit_k_max 19
_diffrn_reflns_limit_k_min -19
_diffrn_reflns_limit_l_max 38
_diffrn_reflns_limit_l_min -40
_diffrn_reflns_number 49961
_diffrn_reflns_theta_full 27.50
_diffrn_reflns_theta_max 27.50
_diffrn_reflns_theta_min 2.93
_exptl_absorpt_coefficient_mu 5.559
_exptl_absorpt_correction_T_max 0.666
_exptl_absorpt_correction_T_min 0.321
_exptl_absorpt_correction_type analytical
_exptl_absorpt_process_details
;
(CrysAlis CCD; Oxford Diffraction, 2006)
Analytical numeric absorption correction using a multifaceted crystal
model based on expressions derived by R.C. Clark & J.S. Reid.
;
_exptl_crystal_colour colourless
_exptl_crystal_density_diffrn 2.302
_exptl_crystal_density_method 'not measured'
_exptl_crystal_description column
_exptl_crystal_F_000 2400
_exptl_crystal_size_max 0.12
_exptl_crystal_size_mid 0.08
_exptl_crystal_size_min 0.04
_refine_diff_density_max 0.893
_refine_diff_density_min -2.006
_refine_ls_extinction_method none
_refine_ls_goodness_of_fit_ref 1.094
_refine_ls_hydrogen_treatment constr
_refine_ls_matrix_type full
_refine_ls_number_parameters 340
_refine_ls_number_reflns 8496
_refine_ls_number_restraints 0
_refine_ls_restrained_S_all 1.094
_refine_ls_R_factor_all 0.0545
_refine_ls_R_factor_gt 0.0343
_refine_ls_shift/su_max 0.002
_refine_ls_shift/su_mean 0.000
_refine_ls_structure_factor_coef Fsqd
_refine_ls_weighting_details 'calc w=1/[\s^2^(Fo^2^)+(0.0403P)^2^+0.5642P] where P=(Fo^2^+2Fc^2^)/3'
_refine_ls_weighting_scheme calc
_refine_ls_wR_factor_gt 0.0755
_refine_ls_wR_factor_ref 0.0801
_reflns_number_gt 6775
_reflns_number_total 8496
_reflns_threshold_expression I>2\s(I)
_cod_data_source_file dn3065.cif
_cod_data_source_block I
_cod_original_sg_symbol_H-M 'P 21/c'
_cod_database_code 2016241
_cod_database_fobs_code 2016241

loop_
_symmetry_equiv_pos_as_xyz
'x, y, z'
'-x, y+1/2, -z+1/2'
'-x, -y, -z'
'x, -y-1/2, z-1/2'

loop_
_atom_site_type_symbol
_atom_site_label
_atom_site_fract_x
_atom_site_fract_y
_atom_site_fract_z
_atom_site_U_iso_or_equiv
_atom_site_adp_type
_atom_site_calc_flag
_atom_site_refinement_flags
_atom_site_occupancy
Mn Mn1 0.72478(10) 0.54431(5) 0.85621(2) 0.01835(17) Uani d . 1
Mn Mn2 0.59229(10) 0.32910(5) 0.82151(2) 0.01574(16) Uani d . 1
Mn Mn3 0.66114(10) 0.35044(5) 0.92019(2) 0.01454(16) Uani d . 1
Mn Mn4 0.70821(10) 0.14425(5) 0.87014(2) 0.01659(17) Uani d . 1
I I1 0.91581(4) 0.48949(2) 0.927243(11) 0.02155(9) Uani d . 1
I I2 0.78082(4) 0.45517(2) 0.777257(10) 0.01826(8) Uani d . 1
I I3 0.40198(4) 0.20908(2) 0.901589(11) 0.01958(8) Uani d . 1
I I4 0.56617(5) 0.16489(2) 0.779859(10) 0.02154(9) Uani d . 1
I I5 0.52690(5) 0.68950(3) 0.864787(14) 0.03275(10) Uani d . 1
Al Al1 0.8482(2) 0.16252(11) 0.98106(5) 0.0184(3) Uani d . 1
O O10 0.3471(5) 0.3827(3) 0.79769(11) 0.0225(8) Uani d . 1
O O11 0.5450(4) 0.4324(2) 0.86817(11) 0.0170(8) Uani d . 1
O O20 0.9590(5) 0.1357(2) 0.84075(11) 0.0196(8) Uani d . 1
O O21 0.7787(4) 0.2832(2) 0.86722(10) 0.0144(7) Uani d . 1
O O30 0.5115(5) 0.3981(3) 0.97437(11) 0.0206(8) Uani d . 1
O O31 0.7666(5) 0.2750(2) 0.97130(11) 0.0195(8) Uani d . 1
O O40 0.6645(5) -0.0009(2) 0.87269(12) 0.0249(9) Uani d . 1
O O41 0.8308(5) 0.1120(2) 0.92879(11) 0.0198(8) Uani d . 1
O O50 0.9459(5) 0.6367(3) 0.84196(11) 0.0250(9) Uani d . 1
C C1 0.6963(8) 0.0983(4) 1.01954(18) 0.0283(13) Uani d . 1
H H1A 0.5802 0.0989 1.0073 0.042 Uiso calc R 1
H H1B 0.6989 0.1282 1.0473 0.042 Uiso calc R 1
H H1C 0.7347 0.0361 1.0231 0.042 Uiso calc R 1
C C2 1.0887(7) 0.1757(4) 1.00013(19) 0.0292(13) Uani d . 1
H H2A 1.1412 0.2235 0.9838 0.044 Uiso calc R 1
H H2B 1.1486 0.1191 0.9957 0.044 Uiso calc R 1
H H2C 1.0954 0.1911 1.0304 0.044 Uiso calc R 1
C C11 0.3654(6) 0.4549(4) 0.86505(17) 0.0195(11) Uani d . 1
H H11A 0.3454 0.5114 0.8806 0.023 Uiso calc R 1
H H11B 0.2988 0.4067 0.8782 0.023 Uiso calc R 1
C C12 0.3085(7) 0.4659(4) 0.81907(18) 0.0235(12) Uani d . 1
H H12A 0.1853 0.4782 0.8167 0.028 Uiso calc R 1
H H12B 0.3692 0.5166 0.8062 0.028 Uiso calc R 1
C C13 0.3016(8) 0.3874(4) 0.75340(18) 0.0298(14) Uani d . 1
H H13A 0.1785 0.3940 0.7496 0.045 Uiso calc R 1
H H13B 0.3376 0.3323 0.7394 0.045 Uiso calc R 1
H H13C 0.3576 0.4391 0.7408 0.045 Uiso calc R 1
C C21 0.9598(6) 0.2891(4) 0.86129(16) 0.0167(10) Uani d . 1
H H21A 1.0221 0.2755 0.8884 0.020 Uiso calc R 1
H H21B 0.9893 0.3510 0.8527 0.020 Uiso calc R 1
C C22 1.0122(7) 0.2234(4) 0.82740(16) 0.0199(11) Uani d . 1
H H22A 0.9570 0.2390 0.7996 0.024 Uiso calc R 1
H H22B 1.1366 0.2249 0.8246 0.024 Uiso calc R 1
C C23 1.0149(8) 0.0662(4) 0.81287(19) 0.0324(14) Uani d . 1
H H23A 1.1382 0.0699 0.8106 0.049 Uiso calc R 1
H H23B 0.9600 0.0740 0.7847 0.049 Uiso calc R 1
H H23C 0.9846 0.0074 0.8243 0.049 Uiso calc R 1
C C31 0.7369(8) 0.3231(4) 1.01004(16) 0.0248(13) Uani d . 1
H H31A 0.8061 0.3785 1.0112 0.030 Uiso calc R 1
H H31B 0.7710 0.2853 1.0348 0.030 Uiso calc R 1
C C32 0.5556(8) 0.3464(4) 1.01180(17) 0.0260(13) Uani d . 1
H H32A 0.4859 0.2912 1.0125 0.031 Uiso calc R 1
H H32B 0.5352 0.3819 1.0377 0.031 Uiso calc R 1
C C33 0.3347(7) 0.4214(4) 0.97218(18) 0.0257(13) Uani d . 1
H H33A 0.3060 0.4535 0.9981 0.039 Uiso calc R 1
H H33B 0.2664 0.3666 0.9696 0.039 Uiso calc R 1
H H33C 0.3110 0.4598 0.9474 0.039 Uiso calc R 1
C C41 0.8817(8) 0.0188(4) 0.92630(19) 0.0301(14) Uani d . 1
H H41A 0.9278 -0.0019 0.9543 0.036 Uiso calc R 1
H H41B 0.9709 0.0118 0.9053 0.036 Uiso calc R 1
C C42 0.7283(9) -0.0362(4) 0.91299(18) 0.0314(14) Uani d . 1
H H42A 0.7598 -0.1001 0.9100 0.038 Uiso calc R 1
H H42B 0.6406 -0.0315 0.9345 0.038 Uiso calc R 1
C C43 0.5052(9) -0.0417(4) 0.8595(2) 0.0367(15) Uani d . 1
H H43A 0.5207 -0.1066 0.8565 0.055 Uiso calc R 1
H H43B 0.4655 -0.0162 0.8323 0.055 Uiso calc R 1
H H43C 0.4212 -0.0300 0.8809 0.055 Uiso calc R 1
C C51 0.9678(9) 0.6767(4) 0.8004(2) 0.0370(16) Uani d . 1
H H51A 0.8566 0.6929 0.7870 0.044 Uiso calc R 1
H H51B 1.0254 0.6342 0.7816 0.044 Uiso calc R 1
C C52 1.0737(8) 0.7588(4) 0.8078(2) 0.0360(15) Uani d . 1
H H52A 1.1960 0.7447 0.8067 0.043 Uiso calc R 1
H H52B 1.0445 0.8059 0.7867 0.043 Uiso calc R 1
C C53 1.0291(10) 0.7873(5) 0.8514(2) 0.0460(19) Uani d . 1
H H53A 0.9225 0.8224 0.8506 0.055 Uiso calc R 1
H H53B 1.1208 0.8238 0.8650 0.055 Uiso calc R 1
C C54 1.0080(8) 0.6984(4) 0.87442(19) 0.0308(14) Uani d . 1
H H54A 1.1177 0.6776 0.8872 0.037 Uiso calc R 1
H H54B 0.9257 0.7044 0.8972 0.037 Uiso calc R 1

loop_
_atom_site_aniso_label
_atom_site_aniso_U_11
_atom_site_aniso_U_22
_atom_site_aniso_U_33
_atom_site_aniso_U_12
_atom_site_aniso_U_13
_atom_site_aniso_U_23
Mn1 0.0201(4) 0.0173(4) 0.0178(4) 0.0003(3) 0.0020(3) -0.0004(3)
Mn2 0.0168(4) 0.0139(4) 0.0164(4) 0.0012(3) -0.0013(3) 0.0005(3)
Mn3 0.0155(4) 0.0147(4) 0.0136(4) 0.0017(3) 0.0022(3) 0.0000(3)
Mn4 0.0211(4) 0.0123(4) 0.0165(4) 0.0023(3) 0.0023(3) 0.0006(3)
I1 0.01992(18) 0.02253(19) 0.02214(18) -0.00132(14) 0.00012(14) -0.00085(14)
I2 0.02194(18) 0.01659(17) 0.01653(16) -0.00133(13) 0.00435(13) 0.00103(13)
I3 0.01570(17) 0.01868(18) 0.02447(18) 0.00021(13) 0.00208(13) -0.00186(14)
I4 0.0301(2) 0.01691(18) 0.01728(17) -0.00229(15) -0.00242(14) -0.00298(13)
I5 0.0329(2) 0.0235(2) 0.0419(2) 0.00390(17) 0.00185(18) 0.00082(17)
Al1 0.0211(8) 0.0177(8) 0.0164(8) 0.0028(7) 0.0008(6) 0.0049(6)
O10 0.019(2) 0.023(2) 0.025(2) 0.0001(16) -0.0032(16) 0.0040(16)
O11 0.0162(18) 0.0132(18) 0.0217(19) 0.0024(14) 0.0025(15) 0.0019(14)
O20 0.027(2) 0.0144(19) 0.0179(18) 0.0071(16) 0.0067(15) -0.0025(14)
O21 0.0102(17) 0.0150(18) 0.0183(17) 0.0015(14) 0.0028(14) -0.0011(14)
O30 0.0197(19) 0.023(2) 0.0193(19) 0.0024(16) 0.0043(15) -0.0014(15)
O31 0.024(2) 0.019(2) 0.0153(18) 0.0039(16) -0.0009(15) 0.0002(14)
O40 0.036(2) 0.016(2) 0.023(2) 0.0027(17) 0.0013(17) 0.0042(16)
O41 0.029(2) 0.0145(19) 0.0161(18) 0.0064(16) 0.0013(15) 0.0025(14)
O50 0.032(2) 0.024(2) 0.0186(19) -0.0039(18) 0.0015(17) -0.0002(16)
C1 0.034(3) 0.024(3) 0.027(3) 0.002(3) 0.010(3) 0.002(2)
C2 0.027(3) 0.030(3) 0.031(3) 0.003(3) -0.004(3) 0.011(3)
C11 0.015(3) 0.019(3) 0.024(3) 0.005(2) 0.006(2) 0.001(2)
C12 0.016(3) 0.021(3) 0.034(3) 0.004(2) 0.000(2) 0.008(2)
C13 0.033(3) 0.030(3) 0.025(3) 0.003(3) -0.013(3) 0.002(2)
C21 0.011(2) 0.020(3) 0.019(3) 0.001(2) 0.001(2) -0.001(2)
C22 0.021(3) 0.020(3) 0.019(3) 0.002(2) 0.008(2) 0.002(2)
C23 0.042(4) 0.027(3) 0.030(3) 0.011(3) 0.013(3) -0.008(3)
C31 0.040(3) 0.023(3) 0.011(2) 0.006(3) -0.004(2) -0.002(2)
C32 0.037(3) 0.025(3) 0.017(3) 0.001(3) 0.010(2) 0.002(2)
C33 0.018(3) 0.030(3) 0.030(3) 0.003(2) 0.007(2) -0.008(2)
C41 0.043(4) 0.021(3) 0.026(3) 0.015(3) 0.002(3) 0.006(2)
C42 0.055(4) 0.017(3) 0.022(3) 0.004(3) 0.002(3) 0.006(2)
C43 0.047(4) 0.022(3) 0.042(4) -0.010(3) 0.001(3) 0.002(3)
C51 0.052(4) 0.028(4) 0.031(3) -0.009(3) 0.001(3) 0.009(3)
C52 0.033(4) 0.037(4) 0.039(4) -0.005(3) 0.000(3) 0.012(3)
C53 0.053(5) 0.032(4) 0.055(5) -0.013(3) 0.016(4) -0.012(3)
C54 0.037(4) 0.028(3) 0.027(3) -0.013(3) 0.006(3) -0.008(3)

loop_
_atom_type_symbol
_atom_type_description
_atom_type_scat_dispersion_real
_atom_type_scat_dispersion_imag
_atom_type_scat_source
C C 0.0033 0.0016 'International Tables Vol C Tables 4.2.6.8 and 6.1.1.4'
H H 0.0000 0.0000 'International Tables Vol C Tables 4.2.6.8 and 6.1.1.4'
O O 0.0106 0.0060 'International Tables Vol C Tables 4.2.6.8 and 6.1.1.4'
Al Al 0.0645 0.0514 'International Tables Vol C Tables 4.2.6.8 and 6.1.1.4'
I I -0.4742 1.8119 'International Tables Vol C Tables 4.2.6.8 and 6.1.1.4'
Mn Mn 0.3368 0.7283 'International Tables Vol C Tables 4.2.6.8 and 6.1.1.4'

loop_
_geom_angle_atom_site_label_1
_geom_angle_atom_site_label_2
_geom_angle_atom_site_label_3
_geom_angle
_geom_angle_publ_flag
Mn1 I1 Mn3 78.13(5) yes
Mn1 I2 Mn2 77.03(5) yes
Mn3 I3 Mn4 73.70(5) yes
Mn2 I4 Mn4 68.19(5) yes
I1 Mn1 I2 117.78(5) yes
I1 Mn1 I5 117.11(5) yes
I1 Mn1 O11 88.45(10) yes
I1 Mn1 O50 86.59(10) yes
I2 Mn1 I5 124.72(5) yes
I2 Mn1 O11 85.50(10) yes
I2 Mn1 O50 87.89(10) yes
I5 Mn1 O11 102.01(9) yes
I5 Mn1 O50 89.23(12) yes
O11 Mn1 O50 168.75(14) yes
I2 Mn2 I4 112.69(5) yes
I2 Mn2 O10 93.70(12) yes
I2 Mn2 O11 88.33(10) yes
I2 Mn2 O21 100.67(10) yes
I4 Mn2 O10 96.34(12) yes
I4 Mn2 O11 158.75(10) yes
I4 Mn2 O21 94.20(9) yes
O10 Mn2 O11 78.53(14) yes
O10 Mn2 O21 157.31(14) yes
O11 Mn2 O21 84.39(13) yes
I1 Mn3 I3 173.07(5) yes
I1 Mn3 O11 85.88(9) yes
I1 Mn3 O21 94.14(9) yes
I1 Mn3 O30 95.79(12) yes
I1 Mn3 O31 94.06(11) yes
I3 Mn3 O11 89.02(9) yes
I3 Mn3 O21 80.49(9) yes
I3 Mn3 O30 89.73(12) yes
I3 Mn3 O31 91.20(11) yes
O11 Mn3 O21 82.14(13) yes
O11 Mn3 O30 100.07(14) yes
O11 Mn3 O31 177.94(14) yes
O21 Mn3 O30 169.96(15) yes
O21 Mn3 O31 99.93(13) yes
O30 Mn3 O31 77.88(15) yes
I3 Mn4 I4 90.26(5) yes
I3 Mn4 O20 163.05(9) yes
I3 Mn4 O21 84.96(10) yes
I3 Mn4 O40 100.76(11) yes
I3 Mn4 O41 98.07(11) yes
I4 Mn4 O20 85.26(10) yes
I4 Mn4 O21 87.07(10) yes
I4 Mn4 O40 94.68(11) yes
I4 Mn4 O41 170.37(11) yes
O20 Mn4 O21 78.50(12) yes
O20 Mn4 O40 95.91(14) yes
O20 Mn4 O41 88.08(15) yes
O21 Mn4 O40 174.00(14) yes
O21 Mn4 O41 98.43(13) yes
O40 Mn4 O41 79.08(14) yes
O31 Al1 O41 102.5(2) yes
O31 Al1 C1 109.2(2) yes
O31 Al1 C2 106.8(2) yes
O41 Al1 C1 109.2(2) yes
O41 Al1 C2 110.8(2) yes
C1 Al1 C2 117.3(3) yes
Mn2 O10 C12 110.5(3) no
Mn2 O10 C13 122.4(3) no
C12 O10 C13 111.3(4) no
Mn1 O11 Mn2 106.72(15) yes
Mn1 O11 Mn3 106.83(14) yes
Mn1 O11 C11 116.2(3) no
Mn2 O11 Mn3 91.91(12) yes
Mn2 O11 C11 108.1(3) no
Mn3 O11 C11 123.4(3) no
Mn4 O20 C22 110.2(3) no
Mn4 O20 C23 126.6(3) no
C22 O20 C23 112.0(4) no
Mn2 O21 Mn3 93.81(13) yes
Mn2 O21 Mn4 99.50(14) yes
Mn2 O21 C21 123.4(3) no
Mn3 O21 Mn4 106.90(14) yes
Mn3 O21 C21 121.4(3) no
Mn4 O21 C21 108.8(3) no
Mn3 O30 C32 109.8(3) no
Mn3 O30 C33 125.7(3) no
C32 O30 C33 111.8(4) no
Mn3 O31 Al1 138.4(2) yes
Mn3 O31 C31 108.0(3) yes
Al1 O31 C31 112.5(3) yes
Mn4 O40 C42 109.9(3) no
Mn4 O40 C43 122.8(3) no
C42 O40 C43 111.7(4) no
Mn4 O41 Al1 135.93(19) yes
Mn4 O41 C41 106.9(3) no
Al1 O41 C41 115.9(3) no
Mn1 O50 C51 122.9(3) no
Mn1 O50 C54 119.0(3) no
C51 O50 C54 109.1(4) no
O11 C11 C12 110.0(4) no
O10 C12 C11 107.1(5) no
O21 C21 C22 110.4(4) no
O20 C22 C21 106.8(4) no
O31 C31 C32 109.8(5) no
O30 C32 C31 107.4(5) no
O41 C41 C42 108.3(5) no
O40 C42 C41 107.1(5) no
O50 C51 C52 106.3(5) no
C51 C52 C53 103.0(5) no
C52 C53 C54 103.0(5) no
O50 C54 C53 104.9(5) no
Al1 C1 H1A 109 no
Al1 C1 H1B 110 no
Al1 C1 H1C 110 no
H1A C1 H1B 109 no
H1A C1 H1C 110 no
H1B C1 H1C 109 no
Al1 C2 H2A 109 no
Al1 C2 H2B 110 no
Al1 C2 H2C 109 no
H2A C2 H2B 110 no
H2A C2 H2C 109 no
H2B C2 H2C 109 no
O11 C11 H11A 110 no
O11 C11 H11B 110 no
C12 C11 H11A 110 no
C12 C11 H11B 110 no
H11A C11 H11B 108 no
O10 C12 H12A 110 no
O10 C12 H12B 110 no
C11 C12 H12A 110 no
C11 C12 H12B 110 no
H12A C12 H12B 109 no
O10 C13 H13A 110 no
O10 C13 H13B 109 no
O10 C13 H13C 110 no
H13A C13 H13B 109 no
H13A C13 H13C 109 no
H13B C13 H13C 109 no
O21 C21 H21A 110 no
O21 C21 H21B 110 no
C22 C21 H21A 110 no
C22 C21 H21B 110 no
H21A C21 H21B 108 no
O20 C22 H22A 110 no
O20 C22 H22B 110 no
C21 C22 H22A 110 no
C21 C22 H22B 110 no
H22A C22 H22B 109 no
O20 C23 H23A 109 no
O20 C23 H23B 109 no
O20 C23 H23C 109 no
H23A C23 H23B 109 no
H23A C23 H23C 110 no
H23B C23 H23C 109 no
O31 C31 H31A 110 no
O31 C31 H31B 110 no
C32 C31 H31A 110 no
C32 C31 H31B 110 no
H31A C31 H31B 108 no
O30 C32 H32A 110 no
O30 C32 H32B 110 no
C31 C32 H32A 110 no
C31 C32 H32B 110 no
H32A C32 H32B 108 no
O30 C33 H33A 109 no
O30 C33 H33B 109 no
O30 C33 H33C 109 no
H33A C33 H33B 109 no
H33A C33 H33C 110 no
H33B C33 H33C 109 no
O41 C41 H41A 110 no
O41 C41 H41B 110 no
C42 C41 H41A 110 no
C42 C41 H41B 110 no
H41A C41 H41B 108 no
O40 C42 H42A 110 no
O40 C42 H42B 110 no
C41 C42 H42A 110 no
C41 C42 H42B 110 no
H42A C42 H42B 109 no
O40 C43 H43A 109 no
O40 C43 H43B 110 no
O40 C43 H43C 109 no
H43A C43 H43B 110 no
H43A C43 H43C 109 no
H43B C43 H43C 109 no
O50 C51 H51A 110 no
O50 C51 H51B 111 no
C52 C51 H51A 110 no
C52 C51 H51B 110 no
H51A C51 H51B 109 no
C51 C52 H52A 111 no
C51 C52 H52B 111 no
C53 C52 H52A 111 no
C53 C52 H52B 111 no
H52A C52 H52B 109 no
C52 C53 H53A 111 no
C52 C53 H53B 111 no
C54 C53 H53A 111 no
C54 C53 H53B 111 no
H53A C53 H53B 109 no
O50 C54 H54A 111 no
O50 C54 H54B 111 no
C53 C54 H54A 111 no
C53 C54 H54B 111 no
H54A C54 H54B 109 no

loop_
_geom_bond_atom_site_label_1
_geom_bond_atom_site_label_2
_geom_bond_distance
_geom_bond_publ_flag
Mn1 I1 2.773(2) yes
Mn3 I1 2.890(2) yes
Mn1 I2 2.870(2) yes
Mn2 I2 2.802(2) yes
Mn3 I3 2.979(2) yes
Mn4 I3 2.820(2) yes
Mn2 I4 2.780(2) yes
Mn4 I4 3.033(2) yes
Mn1 I5 2.688(2) yes
Mn1 O11 2.232(3) yes
Mn1 O50 2.282(4) yes
Mn2 O10 2.199(4) yes
Mn2 O11 2.171(3) yes
Mn2 O21 2.131(3) yes
Mn3 O11 2.214(4) yes
Mn3 O21 2.185(3) yes
Mn3 O30 2.231(4) yes
Mn3 O31 2.109(4) yes
Mn4 O20 2.223(4) yes
Mn4 O21 2.147(3) yes
Mn4 O40 2.192(3) yes
Mn4 O41 2.108(4) yes
Al1 O31 1.817(4) yes
Al1 O41 1.811(4) yes
Al1 C1 1.985(6) yes
Al1 C2 1.979(6) yes
O10 C12 1.449(7) no
O10 C13 1.429(7) no
O11 C11 1.457(6) no
O20 C22 1.440(7) no
O20 C23 1.439(7) no
O21 C21 1.452(6) no
O30 C32 1.440(7) no
O30 C33 1.438(7) no
O31 C31 1.443(6) no
O40 C42 1.447(7) no
O40 C43 1.443(8) no
O41 C41 1.449(7) no
O50 C51 1.456(7) no
O50 C54 1.447(7) no
C11 C12 1.509(8) no
C21 C22 1.518(8) no
C31 C32 1.476(9) no
C41 C42 1.508(9) no
C51 C52 1.495(9) no
C52 C53 1.494(9) no
C53 C54 1.523(9) no
C1 H1A 0.98 no
C1 H1B 0.98 no
C1 H1C 0.98 no
C2 H2A 0.98 no
C2 H2B 0.98 no
C2 H2C 0.98 no
C11 H11A 0.99 no
C11 H11B 0.99 no
C12 H12A 0.99 no
C12 H12B 0.99 no
C13 H13A 0.98 no
C13 H13B 0.98 no
C13 H13C 0.98 no
C21 H21A 0.99 no
C21 H21B 0.99 no
C22 H22A 0.99 no
C22 H22B 0.99 no
C23 H23A 0.98 no
C23 H23B 0.98 no
C23 H23C 0.98 no
C31 H31A 0.99 no
C31 H31B 0.99 no
C32 H32A 0.99 no
C32 H32B 0.99 no
C33 H33A 0.98 no
C33 H33B 0.98 no
C33 H33C 0.98 no
C41 H41A 0.99 no
C41 H41B 0.99 no
C42 H42A 0.99 no
C42 H42B 0.99 no
C43 H43A 0.98 no
C43 H43B 0.98 no
C43 H43C 0.98 no
C51 H51A 0.99 no
C51 H51B 0.99 no
C52 H52A 0.99 no
C52 H52B 0.99 no
C53 H53A 0.99 no
C53 H53B 0.99 no
C54 H54A 0.99 no
C54 H54B 0.99 no

loop_
_geom_hbond_atom_site_label_D
_geom_hbond_atom_site_label_H
_geom_hbond_atom_site_label_A
_geom_hbond_site_symmetry_A
_geom_hbond_distance_DH
_geom_hbond_distance_HA
_geom_hbond_distance_DA
_geom_hbond_angle_DHA
_geom_hbond_publ_flag
C43 H43A I5 1_545 0.98 3.05 4.012(6) 168.00 yes

loop_
_geom_torsion_atom_site_label_1
_geom_torsion_atom_site_label_2
_geom_torsion_atom_site_label_3
_geom_torsion_atom_site_label_4
_geom_torsion
_geom_torsion_publ_flag
Mn3 I1 Mn1 I2 -78.54(5) no
Mn3 I1 Mn1 I5 108.26(5) no
Mn3 I1 Mn1 O11 5.55(9) no
Mn3 I1 Mn1 O50 -164.35(11) no
Mn1 I1 Mn3 O31 176.47(11) no
Mn1 I1 Mn3 O30 -105.33(11) no
Mn1 I1 Mn3 O11 -5.60(10) no
Mn1 I1 Mn3 O21 76.19(9) no
Mn2 I2 Mn1 O11 -10.09(9) no
Mn1 I2 Mn2 O10 88.74(11) no
Mn2 I2 Mn1 O50 160.80(11) no
Mn1 I2 Mn2 I4 -172.80(5) no
Mn2 I2 Mn1 I5 -111.60(6) no
Mn2 I2 Mn1 I1 75.77(5) no
Mn1 I2 Mn2 O11 10.35(10) no
Mn1 I2 Mn2 O21 -73.63(10) no
Mn4 I3 Mn3 O31 -76.35(11) no
Mn4 I3 Mn3 O11 105.70(10) no
Mn4 I3 Mn3 O21 23.52(9) no
Mn3 I3 Mn4 O21 -23.71(10) no
Mn3 I3 Mn4 O40 154.44(11) no
Mn3 I3 Mn4 O41 74.11(10) no
Mn3 I3 Mn4 I4 -110.75(5) no
Mn4 I3 Mn3 O30 -154.22(11) no
Mn2 I4 Mn4 O20 -100.32(9) no
Mn4 I4 Mn2 O21 21.83(10) no
Mn4 I4 Mn2 I2 125.24(5) no
Mn4 I4 Mn2 O10 -138.05(11) no
Mn4 I4 Mn2 O11 -63.5(3) no
Mn2 I4 Mn4 I3 63.31(5) no
Mn2 I4 Mn4 O21 -21.63(10) no
Mn2 I4 Mn4 O40 164.12(11) no
I5 Mn1 O11 C11 17.3(3) no
I2 Mn1 O11 Mn2 13.31(12) no
I2 Mn1 O11 Mn3 110.62(12) no
I2 Mn1 O11 C11 -107.3(3) no
I5 Mn1 O11 Mn2 137.88(11) no
I5 Mn1 O11 Mn3 -124.82(11) no
I5 Mn1 O50 C51 -80.3(4) no
I1 Mn1 O11 Mn3 -7.41(12) no
I1 Mn1 O11 C11 134.7(3) no
I1 Mn1 O50 C51 162.5(4) no
I1 Mn1 O50 C54 -54.0(4) no
I2 Mn1 O50 C51 44.5(4) no
I2 Mn1 O50 C54 -172.0(4) no
I5 Mn1 O50 C54 63.2(4) no
I1 Mn1 O11 Mn2 -104.72(12) no
I2 Mn2 O10 C12 -75.2(3) no
I2 Mn2 O11 C11 112.0(3) no
I4 Mn2 O11 Mn1 174.45(15) no
I4 Mn2 O11 Mn3 66.2(3) no
I4 Mn2 O11 C11 -59.9(4) no
O10 Mn2 O11 Mn1 -107.71(17) no
O10 Mn2 O11 Mn3 144.08(15) no
O10 Mn2 O11 C11 17.9(3) no
I2 Mn2 O11 Mn3 -121.81(10) no
I4 Mn2 O21 C21 90.5(3) no
O10 Mn2 O21 Mn3 -19.9(4) no
O10 Mn2 O21 Mn4 87.9(4) no
O10 Mn2 O21 C21 -151.9(4) no
O11 Mn2 O21 Mn3 21.24(12) no
O11 Mn2 O21 Mn4 129.09(14) no
O11 Mn2 O21 C21 -110.8(4) no
I2 Mn2 O10 C13 58.9(4) no
I4 Mn2 O10 C12 171.5(3) no
I4 Mn2 O10 C13 -54.4(4) no
O11 Mn2 O10 C12 12.4(3) no
O11 Mn2 O10 C13 146.4(4) no
O21 Mn2 O10 C12 54.3(6) no
O21 Mn2 O10 C13 -171.6(4) no
I2 Mn2 O11 Mn1 -13.60(12) no
I4 Mn2 O21 Mn3 -137.48(9) no
I4 Mn2 O21 Mn4 -29.63(12) no
O21 Mn2 O11 Mn1 87.30(15) no
O21 Mn2 O11 Mn3 -20.91(12) no
O21 Mn2 O11 C11 -147.1(3) no
I2 Mn2 O21 Mn3 108.47(10) no
I2 Mn2 O21 Mn4 -143.68(10) no
I2 Mn2 O21 C21 -23.6(3) no
O21 Mn3 O11 C11 133.7(4) no
I1 Mn3 O11 C11 -131.6(3) no
I3 Mn3 O11 Mn1 -168.17(12) no
I3 Mn3 O11 Mn2 -60.06(10) no
I3 Mn3 O11 C11 53.2(3) no
O21 Mn3 O11 Mn1 -87.64(15) no
O21 Mn3 O11 Mn2 20.47(12) no
I1 Mn3 O11 Mn1 7.12(12) no
I1 Mn3 O11 Mn2 115.23(10) no
I3 Mn3 O21 C21 -157.2(3) no
O11 Mn3 O21 Mn2 -20.91(12) no
O11 Mn3 O21 Mn4 -122.05(15) no
O11 Mn3 O21 C21 112.5(3) no
O31 Mn3 O21 Mn2 158.98(13) no
O31 Mn3 O21 Mn4 57.84(17) no
O31 Mn3 O21 C21 -67.6(3) no
I1 Mn3 O30 C32 -98.7(3) no
I1 Mn3 O30 C33 123.3(4) no
I3 Mn3 O30 C32 85.5(3) no
I3 Mn3 O30 C33 -52.5(4) no
O11 Mn3 O30 C32 174.5(3) no
O11 Mn3 O30 C33 36.4(4) no
O31 Mn3 O30 C32 -5.8(3) no
O31 Mn3 O30 C33 -143.8(4) no
I1 Mn3 O31 Al1 -122.3(3) no
I1 Mn3 O31 C31 71.1(3) no
I3 Mn3 O31 Al1 53.2(3) no
I3 Mn3 O31 C31 -113.4(3) no
O21 Mn3 O31 Al1 -27.4(3) no
O21 Mn3 O31 C31 166.0(3) no
O30 Mn3 O31 Al1 142.6(3) no
O30 Mn3 O31 C31 -24.0(3) no
O30 Mn3 O11 Mn1 102.29(16) no
O30 Mn3 O11 Mn2 -149.61(14) no
O30 Mn3 O11 C11 -36.4(4) no
I1 Mn3 O21 Mn2 -106.17(10) no
I1 Mn3 O21 Mn4 152.69(12) no
I1 Mn3 O21 C21 27.3(3) no
I3 Mn3 O21 Mn2 69.42(10) no
I3 Mn3 O21 Mn4 -31.72(11) no
I4 Mn4 O20 C22 75.4(3) no
I4 Mn4 O20 C23 -64.9(4) no
O21 Mn4 O20 C22 -12.6(3) no
O21 Mn4 O20 C23 -152.9(4) no
O40 Mn4 O20 C22 169.6(3) no
O40 Mn4 O20 C23 29.3(4) no
O41 Mn4 O20 C22 -111.6(3) no
O41 Mn4 O20 C23 108.2(4) no
I3 Mn4 O21 Mn2 -63.61(11) no
I3 Mn4 O21 Mn3 33.36(12) no
I3 Mn4 O21 C21 166.1(3) no
I4 Mn4 O21 Mn2 26.91(11) no
I4 Mn4 O21 Mn3 123.88(12) no
I4 Mn4 O21 C21 -103.4(3) no
O20 Mn4 O21 Mn2 112.67(15) no
O20 Mn4 O21 Mn3 -150.36(16) no
O20 Mn4 O21 C21 -17.7(3) no
O41 Mn4 O21 Mn2 -161.04(14) no
O41 Mn4 O21 Mn3 -64.07(17) no
O41 Mn4 O21 C21 68.6(3) no
I3 Mn4 O40 C42 -91.6(4) no
I3 Mn4 O40 C43 42.9(4) no
I4 Mn4 O40 C42 177.2(4) no
I4 Mn4 O40 C43 -48.3(4) no
O20 Mn4 O40 C42 91.5(4) no
O20 Mn4 O40 C43 -134.0(4) no
O41 Mn4 O40 C42 4.6(4) no
O41 Mn4 O40 C43 139.1(4) no
I3 Mn4 O41 Al1 -40.0(3) no
I3 Mn4 O41 C41 125.5(3) no
O20 Mn4 O41 Al1 124.1(3) no
O20 Mn4 O41 C41 -70.4(3) no
O21 Mn4 O41 Al1 46.1(3) no
O21 Mn4 O41 C41 -148.4(3) no
O40 Mn4 O41 Al1 -139.5(3) no
O40 Mn4 O41 C41 26.0(3) no
O41 Al1 O31 Mn3 2.5(4) no
O41 Al1 O31 C31 168.6(4) no
C1 Al1 O31 Mn3 -113.3(3) no
C1 Al1 O31 C31 52.9(4) no
C2 Al1 O31 Mn3 119.0(3) no
C2 Al1 O31 C31 -74.8(4) no
O31 Al1 O41 Mn4 -13.3(3) no
O31 Al1 O41 C41 -177.9(4) no
C1 Al1 O41 Mn4 102.4(3) no
C1 Al1 O41 C41 -62.1(4) no
C2 Al1 O41 Mn4 -126.9(3) no
C2 Al1 O41 C41 68.5(4) no
Mn2 O10 C12 C11 -39.1(5) no
C13 O10 C12 C11 -178.5(4) no
Mn1 O11 C11 C12 74.4(5) no
Mn2 O11 C11 C12 -45.4(5) no
Mn3 O11 C11 C12 -150.3(3) no
Mn4 O20 C22 C21 38.7(4) no
C23 O20 C22 C21 -175.0(4) no
Mn2 O21 C21 C22 -70.5(5) no
Mn3 O21 C21 C22 169.7(3) no
Mn4 O21 C21 C22 45.2(4) no
Mn3 O30 C32 C31 33.6(5) no
C33 O30 C32 C31 177.8(5) no
Mn3 O31 C31 C32 51.6(5) no
Al1 O31 C31 C32 -118.8(4) no
Mn4 O40 C42 C41 -33.1(5) no
C43 O40 C42 C41 -173.0(5) no
Mn4 O41 C41 C42 -53.0(5) no
Al1 O41 C41 C42 115.9(4) no
Mn1 O50 C51 C52 156.4(4) no
C54 O50 C51 C52 9.7(6) no
Mn1 O50 C54 C53 -134.6(4) no
C51 O50 C54 C53 13.5(6) no
O11 C11 C12 O10 57.1(5) no
O21 C21 C22 O20 -56.7(5) no
O31 C31 C32 O30 -57.2(6) no
O41 C41 C42 O40 58.0(6) no
O50 C51 C52 C53 -29.3(6) no
C51 C52 C53 C54 36.9(7) no
C52 C53 C54 O50 -31.5(7) no
